data_1558748
loop_
_publ_author_name
'Dwivedi, Bhupendra Kumar'
'Singh, Vishwa Deepak'
'Paitandi, Rajendra Prasad'
'Pandey, Daya Shankar'

_publ_section_title
;
 Controlling Aggregation and Excited-State Intramolecular Proton Transfer
 in BODIPYs by Incorporation of 2-(2-Hydroxyphenyl)quinazoline and
 Variation of Substituents
;
_journal_issue 28
_journal_name_full 'The Journal of Physical Chemistry C'
_journal_page_first 15523
_journal_page_last 15532
_journal_paper_doi 10.1021/acs.jpcc.0c03360
_journal_volume 124
_journal_year 2020
_chemical_formula_moiety 'C29 H17 B Br F2 N5 O3'
_chemical_formula_sum 'C29 H17 B Br F2 N5 O3'
_chemical_formula_weight 612.19
_space_group_crystal_system triclinic
_space_group_IT_number 2
_space_group_name_Hall '-P 1'
_space_group_name_H-M_alt 'P -1'
_atom_sites_solution_hydrogens mixed
_audit_creation_method SHELXL-2016/6
_cell_angle_alpha 72.972(16)
_cell_angle_beta 79.164(16)
_cell_angle_gamma 84.313(18)
_cell_formula_units_Z 2
_cell_length_a 6.876(4)
_cell_length_b 13.044(7)
_cell_length_c 15.177(9)
_cell_measurement_reflns_used 3992
_cell_measurement_temperature 293(2)
_cell_measurement_theta_max 20.29
_cell_measurement_theta_min 2.45
_cell_volume 1276.9(13)
_computing_cell_refinement 'Bruker SAINT'
_computing_data_collection 'Bruker APEX2'
_computing_data_reduction 'Bruker SAINT'
_computing_molecular_graphics 'Bruker SHELXTL'
_computing_publication_material 'Bruker SHELXTL'
_computing_structure_refinement 'SHELXL-2016/6 (Sheldrick, 2016)'
_computing_structure_solution 'SHELXT 2014/5 (Sheldrick, 2014)'
_diffrn_ambient_temperature 293(2)
_diffrn_measured_fraction_theta_full 'ACTA 50'
_diffrn_measured_fraction_theta_max 0.935
_diffrn_measurement_device_type 'Bruker APEX-II CCD'
_diffrn_measurement_method '\f and \w scans'
_diffrn_radiation_type MoK\a
_diffrn_radiation_wavelength 0.71073
_diffrn_reflns_av_R_equivalents 0.3321
_diffrn_reflns_av_unetI/netI 0.1767
_diffrn_reflns_Laue_measured_fraction_full 0.935
_diffrn_reflns_Laue_measured_fraction_max 0.935
_diffrn_reflns_limit_h_max 6
_diffrn_reflns_limit_h_min -6
_diffrn_reflns_limit_k_max 12
_diffrn_reflns_limit_k_min -12
_diffrn_reflns_limit_l_max 14
_diffrn_reflns_limit_l_min -14
_diffrn_reflns_number 9463
_diffrn_reflns_point_group_measured_fraction_full 0.935
_diffrn_reflns_point_group_measured_fraction_max 0.935
_diffrn_reflns_theta_full 'ACTA 50'
_diffrn_reflns_theta_max 20.873
_diffrn_reflns_theta_min 1.842
_exptl_absorpt_coefficient_mu 1.668
_exptl_absorpt_correction_type none
_exptl_crystal_colour Orange
_exptl_crystal_density_diffrn 1.592
_exptl_crystal_description Needle
_exptl_crystal_F_000 616
_exptl_crystal_size_max 0.46
_exptl_crystal_size_mid 0.44
_exptl_crystal_size_min 0.42
_refine_diff_density_max 0.463
_refine_diff_density_min -0.530
_refine_diff_density_rms 0.099
_refine_ls_extinction_method none
_refine_ls_goodness_of_fit_ref 1.053
_refine_ls_hydrogen_treatment mixed
_refine_ls_matrix_type full
_refine_ls_number_parameters 385
_refine_ls_number_reflns 2516
_refine_ls_number_restraints 0
_refine_ls_restrained_S_all 1.053
_refine_ls_R_factor_all 0.0973
_refine_ls_R_factor_gt 0.0646
_refine_ls_shift/su_max 0.000
_refine_ls_shift/su_mean 0.000
_refine_ls_structure_factor_coef Fsqd
_refine_ls_weighting_details 'w=1/[\s^2^(Fo^2^)+(0.0429P)^2^+0.1665P] where P=(Fo^2^+2Fc^2^)/3'
_refine_ls_weighting_scheme calc
_refine_ls_wR_factor_gt 0.1418
_refine_ls_wR_factor_ref 0.1590
_reflns_Friedel_coverage 0.000
_reflns_number_gt 1983
_reflns_number_total 2516
_reflns_threshold_expression 'I > 2\s(I)'
_cod_data_source_file jp0c03360_si_002.cif
_cod_data_source_block QB3
_cod_depositor_comments 'Adding full bibliography for 1558746--1558749.cif.'
_cod_database_code 1558748
_shelx_shelxl_version_number 2016/6
_shelx_space_group_comment
;
The symmetry employed for this shelxl refinement is uniquely defined
by the following loop, which should always be used as a source of
symmetry information in preference to the above space-group names.
They are only intended as comments.
;

loop_
_space_group_symop_operation_xyz
'x, y, z'
'-x, -y, -z'

loop_
_atom_site_label
_atom_site_type_symbol
_atom_site_fract_x
_atom_site_fract_y
_atom_site_fract_z
_atom_site_U_iso_or_equiv
_atom_site_adp_type
_atom_site_occupancy
_atom_site_site_symmetry_order
_atom_site_calc_flag
_atom_site_refinement_flags_posn
_atom_site_refinement_flags_adp
_atom_site_refinement_flags_occupancy
_atom_site_disorder_assembly
_atom_site_disorder_group
Br1 Br -0.14042(11) 0.55189(6) 0.35607(5) 0.0603(4) Uani 1 1 d . . . . .
F1 F 0.2477(6) 0.9560(3) 0.6804(3) 0.0621(12) Uani 1 1 d . . . . .
O1 O 0.4764(7) 0.8309(3) 0.3876(3) 0.0491(13) Uani 1 1 d . . . . .
H30 H 0.564154 0.841776 0.341608 0.074 Uiso 1 1 calc R U . . .
F2 F 0.0788(6) 0.8302(4) 0.7946(3) 0.0757(14) Uani 1 1 d . . . . .
N3 N 0.6628(8) 0.8188(4) 0.2268(4) 0.0408(14) Uani 1 1 d . . . . .
N4 N 0.5576(8) 0.6898(4) 0.1628(4) 0.0416(15) Uani 1 1 d . . . . .
N2 N -0.0107(8) 0.8732(4) 0.6427(4) 0.0476(15) Uani 1 1 d . . . . .
N1 N 0.3046(8) 0.7717(4) 0.6743(4) 0.0461(16) Uani 1 1 d . . . . .
C11 C 0.3428(10) 0.7661(5) 0.3788(5) 0.0397(17) Uani 1 1 d . . . . .
C12 C 0.3640(10) 0.7265(5) 0.3000(4) 0.0385(18) Uani 1 1 d . . . . .
C6 C 0.0040(9) 0.8405(5) 0.5625(5) 0.0401(17) Uani 1 1 d . . . . .
C16 C 0.5401(10) 0.7488(5) 0.2256(4) 0.0388(17) Uani 1 1 d . . . . .
C15 C 0.0388(12) 0.6769(6) 0.4425(6) 0.045(2) Uani 1 1 d . . . . .
C24 C 0.7385(9) 0.6361(6) 0.0326(5) 0.0386(18) Uani 1 1 d . . . . .
C23 C 0.7173(10) 0.7053(5) 0.0967(5) 0.0376(18) Uani 1 1 d . . . . .
C13 C 0.2188(10) 0.6634(5) 0.2954(5) 0.0378(18) Uani 1 1 d . . . . .
C5 C 0.1657(10) 0.7747(5) 0.5380(4) 0.0415(18) Uani 1 1 d . . . . .
C21 C 1.0427(10) 0.7929(5) 0.0254(4) 0.0413(19) Uani 1 1 d . . . . .
H21 H 1.069844 0.756247 -0.019939 0.050 Uiso 1 1 calc R U . . .
C17 C 0.8277(11) 0.8340(5) 0.1598(5) 0.0448(19) Uani 1 1 d . . . . .
C10 C 0.1823(11) 0.7395(5) 0.4517(5) 0.0427(18) Uani 1 1 d . . . . .
C4 C 0.3116(9) 0.7388(5) 0.5946(4) 0.0380(17) Uani 1 1 d . . . . .
C25 C 0.7869(9) 0.6758(6) -0.0632(5) 0.053(2) Uani 1 1 d . . . . .
H25 H 0.804781 0.748731 -0.090127 0.063 Uiso 1 1 calc R U . . .
C14 C 0.0582(11) 0.6397(5) 0.3653(5) 0.0417(18) Uani 1 1 d . . . . .
C7 C -0.1637(10) 0.8821(5) 0.5193(5) 0.0477(19) Uani 1 1 d . . . . .
C29 C 0.7104(10) 0.5281(7) 0.0707(6) 0.0476(19) Uani 1 1 d . . . . .
C22 C 0.8651(10) 0.7767(5) 0.0914(5) 0.0419(19) Uani 1 1 d . . . . .
C3 C 0.4703(10) 0.6620(5) 0.5929(5) 0.0497(19) Uani 1 1 d . . . . .
H3 H 0.510078 0.626151 0.547304 0.060 Uiso 1 1 calc R U . . .
C20 C 1.1723(10) 0.8625(6) 0.0292(5) 0.050(2) Uani 1 1 d . . . . .
C18 C 0.9655(11) 0.9071(6) 0.1583(5) 0.058(2) Uani 1 1 d . . . . .
H18 H 0.939853 0.946625 0.201619 0.070 Uiso 1 1 calc R U . . .
C8 C -0.2793(11) 0.9382(6) 0.5745(6) 0.060(2) Uani 1 1 d . . . . .
H8 H -0.401463 0.972874 0.564752 0.071 Uiso 1 1 calc R U . . .
C28 C 0.7303(10) 0.4586(6) 0.0169(7) 0.060(2) Uani 1 1 d . . . . .
H28 H 0.707737 0.386104 0.043909 0.072 Uiso 1 1 calc R U . . .
C9 C -0.1809(11) 0.9341(5) 0.6484(5) 0.057(2) Uani 1 1 d . . . . .
H9 H -0.226290 0.968330 0.694667 0.069 Uiso 1 1 calc R U . . .
C19 C 1.1368(11) 0.9215(6) 0.0944(5) 0.061(2) Uani 1 1 d . . . . .
H19 H 1.227855 0.969693 0.094428 0.074 Uiso 1 1 calc R U . . .
C26 C 0.8091(11) 0.6071(8) -0.1194(6) 0.069(3) Uani 1 1 d . . . . .
H26 H 0.839950 0.633887 -0.183999 0.082 Uiso 1 1 calc R U . . .
C2 C 0.5552(11) 0.6493(6) 0.6695(5) 0.062(2) Uani 1 1 d . . . . .
H2 H 0.662277 0.603031 0.686424 0.075 Uiso 1 1 calc R U . . .
C27 C 0.7850(11) 0.4993(9) -0.0790(8) 0.078(3) Uani 1 1 d . . . . .
H27 H 0.805785 0.452893 -0.116474 0.094 Uiso 1 1 calc R U . . .
C1 C 0.4504(11) 0.7194(6) 0.7185(5) 0.057(2) Uani 1 1 d . . . . .
H1 H 0.478687 0.727964 0.773399 0.069 Uiso 1 1 calc R U . . .
B1 B 0.1537(12) 0.8596(7) 0.7023(6) 0.050(2) Uani 1 1 d . . . . .
O2 O 1.3958(8) 0.8207(5) -0.0897(4) 0.0880(19) Uani 1 1 d . . . . .
N5 N 1.3556(9) 0.8779(6) -0.0428(5) 0.0669(19) Uani 1 1 d . . . . .
O3A O 1.4197(17) 0.9743(9) -0.0684(7) 0.071(3) Uiso 0.5 1 d . . P A 1
O3B O 1.502(2) 0.9031(11) -0.0148(9) 0.098(4) Uiso 0.5 1 d . . P A 2
H15 H -0.061(10) 0.665(5) 0.492(5) 0.05(2) Uiso 1 1 d . . . . .
H13 H 0.231(8) 0.647(4) 0.241(4) 0.029(17) Uiso 1 1 d . . . . .
H7 H -0.173(7) 0.877(4) 0.460(4) 0.025(15) Uiso 1 1 d . . . . .
H29 H 0.657(9) 0.491(5) 0.137(5) 0.05(2) Uiso 1 1 d . . . . .

loop_
_atom_site_aniso_label
_atom_site_aniso_U_11
_atom_site_aniso_U_22
_atom_site_aniso_U_33
_atom_site_aniso_U_23
_atom_site_aniso_U_13
_atom_site_aniso_U_12
Br1 0.0520(6) 0.0673(6) 0.0682(7) -0.0213(5) -0.0156(4) -0.0168(4)
F1 0.059(3) 0.064(3) 0.074(3) -0.037(2) -0.010(2) -0.001(2)
O1 0.047(3) 0.060(3) 0.046(3) -0.027(3) 0.004(2) -0.015(3)
F2 0.073(3) 0.110(4) 0.038(3) -0.024(2) 0.006(2) 0.003(3)
N3 0.030(4) 0.047(4) 0.048(4) -0.025(3) 0.006(3) -0.005(3)
N4 0.040(4) 0.057(4) 0.036(3) -0.029(3) -0.007(3) 0.008(3)
N2 0.049(4) 0.056(4) 0.039(4) -0.024(3) 0.005(3) 0.003(3)
N1 0.051(4) 0.057(4) 0.032(3) -0.017(3) -0.007(3) 0.004(3)
C11 0.034(4) 0.042(4) 0.050(5) -0.021(4) -0.010(4) -0.001(4)
C12 0.034(5) 0.044(4) 0.042(4) -0.017(4) -0.008(4) 0.002(4)
C6 0.026(4) 0.043(4) 0.052(5) -0.017(4) -0.003(3) -0.004(3)
C16 0.030(4) 0.046(4) 0.041(4) -0.013(4) -0.006(3) 0.001(4)
C15 0.034(5) 0.056(5) 0.046(5) -0.016(4) -0.003(4) 0.000(4)
C24 0.024(4) 0.060(5) 0.044(5) -0.030(4) -0.013(3) 0.003(3)
C23 0.041(5) 0.037(4) 0.041(4) -0.019(3) -0.014(4) 0.009(4)
C13 0.034(5) 0.047(5) 0.033(5) -0.015(4) -0.006(4) 0.002(4)
C5 0.047(5) 0.041(4) 0.033(4) -0.008(3) 0.002(3) -0.012(4)
C21 0.036(5) 0.053(5) 0.040(4) -0.023(4) -0.008(4) 0.010(4)
C17 0.043(5) 0.045(4) 0.054(5) -0.024(4) -0.013(4) 0.004(4)
C10 0.040(5) 0.050(4) 0.039(4) -0.018(4) -0.003(4) -0.001(4)
C4 0.032(4) 0.043(4) 0.037(4) -0.012(3) 0.002(3) -0.011(3)
C25 0.041(5) 0.070(5) 0.062(6) -0.042(5) -0.016(4) 0.008(4)
C14 0.043(5) 0.039(4) 0.049(5) -0.017(4) -0.018(4) 0.004(4)
C7 0.049(5) 0.044(4) 0.050(5) -0.010(4) -0.009(4) -0.010(4)
C29 0.028(4) 0.057(6) 0.067(6) -0.034(5) -0.002(4) -0.002(4)
C22 0.047(5) 0.041(4) 0.048(5) -0.025(4) -0.020(4) 0.009(4)
C3 0.044(5) 0.050(5) 0.055(5) -0.019(4) -0.001(4) 0.001(4)
C20 0.039(5) 0.060(5) 0.056(5) -0.028(4) -0.005(4) 0.003(4)
C18 0.051(5) 0.071(5) 0.065(5) -0.044(5) 0.008(4) -0.014(5)
C8 0.042(5) 0.064(5) 0.081(6) -0.032(5) -0.015(4) 0.003(4)
C28 0.040(5) 0.067(5) 0.087(7) -0.044(5) -0.010(4) 0.000(4)
C9 0.055(5) 0.048(5) 0.062(5) -0.021(4) 0.014(4) 0.000(4)
C19 0.060(6) 0.065(6) 0.068(6) -0.034(5) 0.001(5) -0.022(4)
C26 0.046(5) 0.114(8) 0.064(5) -0.054(6) -0.018(4) 0.015(5)
C2 0.062(5) 0.061(5) 0.070(6) -0.020(4) -0.031(5) 0.013(4)
C27 0.041(5) 0.112(9) 0.116(9) -0.089(8) -0.019(5) 0.015(6)
C1 0.074(6) 0.061(5) 0.043(4) -0.019(4) -0.023(4) 0.009(5)
B1 0.045(5) 0.070(7) 0.038(5) -0.025(5) 0.001(4) -0.002(5)
O2 0.056(4) 0.127(5) 0.086(5) -0.058(4) 0.023(3) -0.008(4)
N5 0.039(4) 0.095(6) 0.069(5) -0.038(4) 0.011(4) -0.008(4)

loop_
_atom_type_symbol
_atom_type_description
_atom_type_scat_dispersion_real
_atom_type_scat_dispersion_imag
_atom_type_scat_source
C C 0.0033 0.0016 'International Tables Vol C Tables 4.2.6.8 and 6.1.1.4'
H H 0.0000 0.0000 'International Tables Vol C Tables 4.2.6.8 and 6.1.1.4'
B B 0.0013 0.0007 'International Tables Vol C Tables 4.2.6.8 and 6.1.1.4'
N N 0.0061 0.0033 'International Tables Vol C Tables 4.2.6.8 and 6.1.1.4'
O O 0.0106 0.0060 'International Tables Vol C Tables 4.2.6.8 and 6.1.1.4'
F F 0.0171 0.0103 'International Tables Vol C Tables 4.2.6.8 and 6.1.1.4'
Br Br -0.2901 2.4595 'International Tables Vol C Tables 4.2.6.8 and 6.1.1.4'

loop_
_geom_angle_atom_site_label_1
_geom_angle_atom_site_label_2
_geom_angle_atom_site_label_3
_geom_angle
_geom_angle_site_symmetry_1
_geom_angle_site_symmetry_3
_geom_angle_publ_flag
C11 O1 H30 109.5 . . ?
C16 N3 C17 117.1(5) . . ?
C23 N4 C16 116.1(6) . . ?
C9 N2 C6 106.4(5) . . ?
C9 N2 B1 126.9(6) . . ?
C6 N2 B1 125.8(5) . . ?
C1 N1 C4 108.3(5) . . ?
C1 N1 B1 127.3(5) . . ?
C4 N1 B1 124.3(5) . . ?
O1 C11 C10 116.9(6) . . ?
O1 C11 C12 122.0(7) . . ?
C10 C11 C12 121.1(7) . . ?
C13 C12 C11 118.3(7) . . ?
C13 C12 C16 120.4(6) . . ?
C11 C12 C16 121.2(7) . . ?
N2 C6 C5 119.9(6) . . ?
N2 C6 C7 109.1(5) . . ?
C5 C6 C7 130.9(6) . . ?
N3 C16 N4 127.0(6) . . ?
N3 C16 C12 118.5(6) . . ?
N4 C16 C12 114.4(7) . . ?
C14 C15 C10 120.8(8) . . ?
C14 C15 H15 127(4) . . ?
C10 C15 H15 112(4) . . ?
C29 C24 C25 118.8(6) . . ?
C29 C24 C23 118.6(6) . . ?
C25 C24 C23 122.7(7) . . ?
N4 C23 C22 122.7(5) . . ?
N4 C23 C24 115.1(7) . . ?
C22 C23 C24 122.1(6) . . ?
C14 C13 C12 120.8(7) . . ?
C14 C13 H13 124(4) . . ?
C12 C13 H13 115(4) . . ?
C6 C5 C4 120.9(6) . . ?
C6 C5 C10 120.1(6) . . ?
C4 C5 C10 119.0(5) . . ?
C20 C21 C22 119.2(6) . . ?
C20 C21 H21 120.4 . . ?
C22 C21 H21 120.4 . . ?
N3 C17 C18 119.6(6) . . ?
N3 C17 C22 121.5(7) . . ?
C18 C17 C22 118.9(7) . . ?
C15 C10 C11 118.0(6) . . ?
C15 C10 C5 120.5(7) . . ?
C11 C10 C5 121.5(7) . . ?
N1 C4 C5 120.9(5) . . ?
N1 C4 C3 107.0(5) . . ?
C5 C4 C3 131.9(6) . . ?
C24 C25 C26 120.2(8) . . ?
C24 C25 H25 119.9 . . ?
C26 C25 H25 119.9 . . ?
C13 C14 C15 121.0(7) . . ?
C13 C14 Br1 119.5(5) . . ?
C15 C14 Br1 119.5(6) . . ?
C8 C7 C6 106.5(6) . . ?
C8 C7 H7 131(3) . . ?
C6 C7 H7 122(3) . . ?
C28 C29 C24 122.3(8) . . ?
C28 C29 H29 110(4) . . ?
C24 C29 H29 127(4) . . ?
C21 C22 C17 119.1(7) . . ?
C21 C22 C23 125.4(6) . . ?
C17 C22 C23 115.6(7) . . ?
C2 C3 C4 108.1(6) . . ?
C2 C3 H3 126.0 . . ?
C4 C3 H3 126.0 . . ?
C21 C20 C19 122.7(7) . . ?
C21 C20 N5 117.1(6) . . ?
C19 C20 N5 120.1(7) . . ?
C19 C18 C17 121.3(7) . . ?
C19 C18 H18 119.4 . . ?
C17 C18 H18 119.4 . . ?
C7 C8 C9 107.7(6) . . ?
C7 C8 H8 126.1 . . ?
C9 C8 H8 126.1 . . ?
C29 C28 C27 118.2(8) . . ?
C29 C28 H28 120.9 . . ?
C27 C28 H28 120.9 . . ?
N2 C9 C8 110.3(6) . . ?
N2 C9 H9 124.9 . . ?
C8 C9 H9 124.9 . . ?
C18 C19 C20 118.7(7) . . ?
C18 C19 H19 120.6 . . ?
C20 C19 H19 120.6 . . ?
C27 C26 C25 119.6(8) . . ?
C27 C26 H26 120.2 . . ?
C25 C26 H26 120.2 . . ?
C3 C2 C1 107.0(6) . . ?
C3 C2 H2 126.5 . . ?
C1 C2 H2 126.5 . . ?
C26 C27 C28 121.0(7) . . ?
C26 C27 H27 119.5 . . ?
C28 C27 H27 119.5 . . ?
N1 C1 C2 109.6(6) . . ?
N1 C1 H1 125.2 . . ?
C2 C1 H1 125.2 . . ?
F2 B1 F1 109.1(6) . . ?
F2 B1 N2 111.2(7) . . ?
F1 B1 N2 109.7(6) . . ?
F2 B1 N1 111.6(6) . . ?
F1 B1 N1 109.6(6) . . ?
N2 B1 N1 105.5(5) . . ?
O2 N5 O3B 114.5(8) . . ?
O2 N5 O3A 122.0(8) . . ?
O2 N5 C20 119.9(7) . . ?
O3B N5 C20 113.2(9) . . ?
O3A N5 C20 114.1(7) . . ?

loop_
_geom_bond_atom_site_label_1
_geom_bond_atom_site_label_2
_geom_bond_distance
_geom_bond_site_symmetry_2
_geom_bond_publ_flag
Br1 C14 1.917(7) . ?
F1 B1 1.394(10) . ?
O1 C11 1.357(8) . ?
O1 H30 0.8200 . ?
F2 B1 1.351(9) . ?
N3 C16 1.309(9) . ?
N3 C17 1.361(9) . ?
N4 C23 1.328(9) . ?
N4 C16 1.372(8) . ?
N2 C9 1.351(8) . ?
N2 C6 1.386(8) . ?
N2 B1 1.542(10) . ?
N1 C1 1.330(7) . ?
N1 C4 1.389(7) . ?
N1 B1 1.568(9) . ?
C11 C10 1.399(10) . ?
C11 C12 1.413(9) . ?
C12 C13 1.379(10) . ?
C12 C16 1.480(10) . ?
C6 C5 1.398(8) . ?
C6 C7 1.416(9) . ?
C15 C14 1.373(10) . ?
C15 C10 1.392(10) . ?
C15 H15 0.90(7) . ?
C24 C29 1.376(10) . ?
C24 C25 1.380(9) . ?
C24 C23 1.488(9) . ?
C23 C22 1.422(10) . ?
C13 C14 1.370(10) . ?
C13 H13 0.91(5) . ?
C5 C4 1.399(8) . ?
C5 C10 1.491(9) . ?
C21 C20 1.353(10) . ?
C21 C22 1.416(10) . ?
C21 H21 0.9300 . ?
C17 C18 1.402(10) . ?
C17 C22 1.421(9) . ?
C4 C3 1.408(8) . ?
C25 C26 1.388(9) . ?
C25 H25 0.9300 . ?
C7 C8 1.364(9) . ?
C7 H7 0.94(5) . ?
C29 C28 1.368(10) . ?
C29 H29 1.00(7) . ?
C3 C2 1.358(9) . ?
C3 H3 0.9300 . ?
C20 C19 1.397(9) . ?
C20 N5 1.492(10) . ?
C18 C19 1.368(10) . ?
C18 H18 0.9300 . ?
C8 C9 1.400(9) . ?
C8 H8 0.9300 . ?
C28 C27 1.387(12) . ?
C28 H28 0.9300 . ?
C9 H9 0.9300 . ?
C19 H19 0.9300 . ?
C26 C27 1.372(12) . ?
C26 H26 0.9300 . ?
C2 C1 1.404(9) . ?
C2 H2 0.9300 . ?
C27 H27 0.9300 . ?
C1 H1 0.9300 . ?
O2 N5 1.155(7) . ?
N5 O3B 1.270(14) . ?
N5 O3A 1.298(12) . ?

loop_
_geom_torsion_atom_site_label_1
_geom_torsion_atom_site_label_2
_geom_torsion_atom_site_label_3
_geom_torsion_atom_site_label_4
_geom_torsion
_geom_torsion_site_symmetry_1
_geom_torsion_site_symmetry_2
_geom_torsion_site_symmetry_3
_geom_torsion_site_symmetry_4
_geom_torsion_publ_flag
O1 C11 C12 C13 -178.4(5) . . . . ?
C10 C11 C12 C13 2.0(9) . . . . ?
O1 C11 C12 C16 3.6(9) . . . . ?
C10 C11 C12 C16 -176.1(5) . . . . ?
C9 N2 C6 C5 -179.4(6) . . . . ?
B1 N2 C6 C5 10.8(11) . . . . ?
C9 N2 C6 C7 -0.7(8) . . . . ?
B1 N2 C6 C7 -170.5(7) . . . . ?
C17 N3 C16 N4 -1.3(9) . . . . ?
C17 N3 C16 C12 177.1(5) . . . . ?
C23 N4 C16 N3 0.5(9) . . . . ?
C23 N4 C16 C12 -177.9(5) . . . . ?
C13 C12 C16 N3 172.2(6) . . . . ?
C11 C12 C16 N3 -9.8(9) . . . . ?
C13 C12 C16 N4 -9.2(8) . . . . ?
C11 C12 C16 N4 168.8(5) . . . . ?
C16 N4 C23 C22 1.4(8) . . . . ?
C16 N4 C23 C24 176.8(5) . . . . ?
C29 C24 C23 N4 -46.5(7) . . . . ?
C25 C24 C23 N4 134.0(6) . . . . ?
C29 C24 C23 C22 128.9(7) . . . . ?
C25 C24 C23 C22 -50.5(8) . . . . ?
C11 C12 C13 C14 0.0(9) . . . . ?
C16 C12 C13 C14 178.1(5) . . . . ?
N2 C6 C5 C4 1.6(10) . . . . ?
C7 C6 C5 C4 -176.8(7) . . . . ?
N2 C6 C5 C10 -179.9(6) . . . . ?
C7 C6 C5 C10 1.7(12) . . . . ?
C16 N3 C17 C18 -179.3(6) . . . . ?
C16 N3 C17 C22 0.2(9) . . . . ?
C14 C15 C10 C11 2.0(10) . . . . ?
C14 C15 C10 C5 -176.7(5) . . . . ?
O1 C11 C10 C15 177.4(5) . . . . ?
C12 C11 C10 C15 -3.0(9) . . . . ?
O1 C11 C10 C5 -3.9(9) . . . . ?
C12 C11 C10 C5 175.8(5) . . . . ?
C6 C5 C10 C15 -62.0(9) . . . . ?
C4 C5 C10 C15 116.5(7) . . . . ?
C6 C5 C10 C11 119.3(7) . . . . ?
C4 C5 C10 C11 -62.2(9) . . . . ?
C1 N1 C4 C5 175.1(6) . . . . ?
B1 N1 C4 C5 -7.4(10) . . . . ?
C1 N1 C4 C3 0.5(8) . . . . ?
B1 N1 C4 C3 178.0(7) . . . . ?
C6 C5 C4 N1 -3.1(10) . . . . ?
C10 C5 C4 N1 178.4(6) . . . . ?
C6 C5 C4 C3 170.0(7) . . . . ?
C10 C5 C4 C3 -8.6(12) . . . . ?
C29 C24 C25 C26 -0.8(9) . . . . ?
C23 C24 C25 C26 178.6(6) . . . . ?
C12 C13 C14 C15 -0.9(9) . . . . ?
C12 C13 C14 Br1 179.9(4) . . . . ?
C10 C15 C14 C13 -0.1(9) . . . . ?
C10 C15 C14 Br1 179.1(5) . . . . ?
N2 C6 C7 C8 -0.8(8) . . . . ?
C5 C6 C7 C8 177.7(8) . . . . ?
C25 C24 C29 C28 0.5(9) . . . . ?
C23 C24 C29 C28 -178.9(6) . . . . ?
C20 C21 C22 C17 0.1(9) . . . . ?
C20 C21 C22 C23 -179.1(6) . . . . ?
N3 C17 C22 C21 -177.8(5) . . . . ?
C18 C17 C22 C21 1.7(10) . . . . ?
N3 C17 C22 C23 1.4(9) . . . . ?
C18 C17 C22 C23 -179.1(6) . . . . ?
N4 C23 C22 C21 176.9(5) . . . . ?
C24 C23 C22 C21 1.8(9) . . . . ?
N4 C23 C22 C17 -2.2(9) . . . . ?
C24 C23 C22 C17 -177.4(5) . . . . ?
N1 C4 C3 C2 0.1(8) . . . . ?
C5 C4 C3 C2 -173.6(8) . . . . ?
C22 C21 C20 C19 -1.5(10) . . . . ?
C22 C21 C20 N5 -179.1(5) . . . . ?
N3 C17 C18 C19 177.4(6) . . . . ?
C22 C17 C18 C19 -2.1(11) . . . . ?
C6 C7 C8 C9 1.9(9) . . . . ?
C24 C29 C28 C27 1.5(10) . . . . ?
C6 N2 C9 C8 1.9(8) . . . . ?
B1 N2 C9 C8 171.6(7) . . . . ?
C7 C8 C9 N2 -2.5(9) . . . . ?
C17 C18 C19 C20 0.7(12) . . . . ?
C21 C20 C19 C18 1.2(11) . . . . ?
N5 C20 C19 C18 178.7(7) . . . . ?
C24 C25 C26 C27 -0.9(10) . . . . ?
C4 C3 C2 C1 -0.7(9) . . . . ?
C25 C26 C27 C28 2.9(11) . . . . ?
C29 C28 C27 C26 -3.2(11) . . . . ?
C4 N1 C1 C2 -1.0(9) . . . . ?
B1 N1 C1 C2 -178.4(8) . . . . ?
C3 C2 C1 N1 1.0(10) . . . . ?
C9 N2 B1 F2 53.0(10) . . . . ?
C6 N2 B1 F2 -139.2(6) . . . . ?
C9 N2 B1 F1 -67.7(9) . . . . ?
C6 N2 B1 F1 100.1(7) . . . . ?
C9 N2 B1 N1 174.2(6) . . . . ?
C6 N2 B1 N1 -18.0(10) . . . . ?
C1 N1 B1 F2 -45.9(11) . . . . ?
C4 N1 B1 F2 137.1(6) . . . . ?
C1 N1 B1 F1 75.0(9) . . . . ?
C4 N1 B1 F1 -102.0(7) . . . . ?
C1 N1 B1 N2 -166.8(7) . . . . ?
C4 N1 B1 N2 16.1(10) . . . . ?
C21 C20 N5 O2 -11.1(10) . . . . ?
C19 C20 N5 O2 171.2(7) . . . . ?
C21 C20 N5 O3B -151.2(9) . . . . ?
C19 C20 N5 O3B 31.1(11) . . . . ?
C21 C20 N5 O3A 146.7(8) . . . . ?
C19 C20 N5 O3A -31.0(10) . . . . ?
